data_2221274
loop_
_publ_author_name
'Guo, Donglong'
'Qiao, Xiaoli'
'Tong, Hong-Bo'
'Zhou, Meisu'

_publ_section_title
'[\m-Bis(trimethylsilyl)amido]bis[\m-<i>N</i>,<i>N</i>-dimethyl-<i>N</i>',<i>N</i>''-bis(trimethylsilyl)guanidinato]-<i>triangulo</i>-tricopper(I)'
_journal_coeditor_code BI2357
_journal_issue 4
_journal_name_full 'Acta Crystallographica Section E'
_journal_page_first m405
_journal_paper_doi 10.1107/S1600536809008745
_journal_volume 65
_journal_year 2009
_chemical_formula_iupac '[Cu3 (C6 H18 N Si2) (C9 H24 N3 Si2)2]'
_chemical_formula_moiety 'C24 H66 Cu3 N7 Si6'
_chemical_formula_sum 'C24 H66 Cu3 N7 Si6'
_chemical_formula_weight 812.00
_chemical_name_systematic
;
[\m-Bis(trimethylsilyl)amido]bis[\m-<i>N</i>,<i>N</i>-dimethyl-
<i>N</i>',<i>N</i>''-bis(trimethylsilyl)guanidinato]-<i>triangulo</i>-
tricopper(I)
;
_space_group_IT_number 15
_symmetry_cell_setting monoclinic
_symmetry_space_group_name_Hall '-C 2yc'
_symmetry_space_group_name_H-M 'C 1 2/c 1'
_atom_sites_solution_hydrogens geom
_atom_sites_solution_primary direct
_atom_sites_solution_secondary difmap
_audit_creation_method SHELXL-97
_cell_angle_alpha 90.00
_cell_angle_beta 96.943(3)
_cell_angle_gamma 90.00
_cell_formula_units_Z 4
_cell_length_a 16.445(3)
_cell_length_b 18.653(4)
_cell_length_c 14.046(3)
_cell_measurement_reflns_used 3322
_cell_measurement_temperature 213(2)
_cell_measurement_theta_max 27.457
_cell_measurement_theta_min 2.307
_cell_volume 4277.0(15)
_computing_cell_refinement 'SAINT (Siemens, 1996)'
_computing_data_collection 'SMART (Siemens, 1996)'
_computing_data_reduction 'SAINT (Siemens, 1996)'
_computing_molecular_graphics 'ORTEP3 (Farrugia, 1997)'
_computing_publication_material 'SHELXL97 (Sheldrick, 2008)'
_computing_structure_refinement 'SHELXL97 (Sheldrick, 2008)'
_computing_structure_solution 'SHELXS97 (Sheldrick, 2008)'
_diffrn_ambient_temperature 213(2)
_diffrn_measured_fraction_theta_full 0.999
_diffrn_measured_fraction_theta_max 0.999
_diffrn_measurement_device_type 'Siemens SMART CCD'
_diffrn_measurement_method \w
_diffrn_radiation_monochromator graphite
_diffrn_radiation_source 'fine-focus sealed tube'
_diffrn_radiation_type MoK\a
_diffrn_radiation_wavelength 0.71073
_diffrn_reflns_av_R_equivalents 0.0332
_diffrn_reflns_av_sigmaI/netI 0.0455
_diffrn_reflns_limit_h_max 16
_diffrn_reflns_limit_h_min -19
_diffrn_reflns_limit_k_max 22
_diffrn_reflns_limit_k_min -21
_diffrn_reflns_limit_l_max 15
_diffrn_reflns_limit_l_min -16
_diffrn_reflns_number 8714
_diffrn_reflns_theta_full 25.01
_diffrn_reflns_theta_max 25.01
_diffrn_reflns_theta_min 1.66
_diffrn_standards_number 0
_exptl_absorpt_coefficient_mu 1.670
_exptl_absorpt_correction_T_max 0.717
_exptl_absorpt_correction_T_min 0.622
_exptl_absorpt_correction_type multi-scan
_exptl_absorpt_process_details '(SADABS; Sheldrick, 1997)'
_exptl_crystal_colour colourless
_exptl_crystal_density_diffrn 1.261
_exptl_crystal_density_method 'not measured'
_exptl_crystal_description block
_exptl_crystal_F_000 1720
_exptl_crystal_size_max 0.30
_exptl_crystal_size_mid 0.20
_exptl_crystal_size_min 0.20
_refine_diff_density_max 0.566
_refine_diff_density_min -0.459
_refine_ls_extinction_method none
_refine_ls_goodness_of_fit_ref 1.264
_refine_ls_hydrogen_treatment constr
_refine_ls_matrix_type full
_refine_ls_number_parameters 193
_refine_ls_number_reflns 3773
_refine_ls_number_restraints 0
_refine_ls_restrained_S_all 1.264
_refine_ls_R_factor_all 0.0648
_refine_ls_R_factor_gt 0.0563
_refine_ls_shift/su_max 0.000
_refine_ls_shift/su_mean 0.000
_refine_ls_structure_factor_coef Fsqd
_refine_ls_weighting_details 'calc w=1/[\s^2^(Fo^2^)+(0.0417P)^2^+4.1466P] where P=(Fo^2^+2Fc^2^)/3'
_refine_ls_weighting_scheme calc
_refine_ls_wR_factor_gt 0.1149
_refine_ls_wR_factor_ref 0.1181
_reflns_number_gt 3394
_reflns_number_total 3773
_reflns_threshold_expression I>2\s(I)
_cod_data_source_file bi2357.cif
_cod_data_source_block I
_cod_original_cell_volume 4277.1(15)
_cod_original_sg_symbol_H-M 'C 2/c'
_cod_database_code 2221274
_cod_database_fobs_code 2221274

loop_
_symmetry_equiv_pos_as_xyz
'x, y, z'
'-x, y, -z+1/2'
'x+1/2, y+1/2, z'
'-x+1/2, y+1/2, -z+1/2'
'-x, -y, -z'
'x, -y, z-1/2'
'-x+1/2, -y+1/2, -z'
'x+1/2, -y+1/2, z-1/2'

loop_
_atom_site_type_symbol
_atom_site_label
_atom_site_fract_x
_atom_site_fract_y
_atom_site_fract_z
_atom_site_U_iso_or_equiv
_atom_site_adp_type
_atom_site_calc_flag
_atom_site_refinement_flags
_atom_site_occupancy
_atom_site_disorder_assembly
_atom_site_disorder_group
Cu Cu1 0.00565(3) 0.28899(3) 0.65704(4) 0.03181(17) Uani d . 1 . .
Cu Cu2 0.0000 0.15714(4) 0.7500 0.0297(2) Uani d S 1 . .
N N1 0.0253(2) 0.22736(18) 0.5568(2) 0.0335(8) Uani d . 1 . .
N N2 0.1160(3) 0.1407(2) 0.5116(3) 0.0489(11) Uani d . 1 . .
N N3 0.0812(2) 0.14177(18) 0.6683(3) 0.0327(8) Uani d . 1 . .
N N4 0.0000 0.3629(2) 0.7500 0.0331(12) Uani d S 1 . .
Si Si1 -0.03059(9) 0.24764(8) 0.44721(9) 0.0484(4) Uani d . 1 . .
Si Si2 0.16644(8) 0.10002(7) 0.73019(10) 0.0384(3) Uani d . 1 . .
Si Si3 0.09487(9) 0.40530(7) 0.75808(11) 0.0444(4) Uani d . 1 . .
C C1 0.0727(3) 0.1708(2) 0.5803(3) 0.0326(10) Uani d . 1 . .
C C2 0.1565(4) 0.1842(3) 0.4465(4) 0.0711(18) Uani d . 1 . .
H H2A 0.1295 0.1780 0.3817 0.107 Uiso calc R 1 . .
H H2B 0.2134 0.1697 0.4493 0.107 Uiso calc R 1 . .
H H2C 0.1538 0.2342 0.4648 0.107 Uiso calc R 1 . .
C C3 0.1235(4) 0.0641(3) 0.5000(4) 0.077(2) Uani d . 1 . .
H H3A 0.0899 0.0397 0.5419 0.116 Uiso calc R 1 . .
H H3B 0.1803 0.0501 0.5163 0.116 Uiso calc R 1 . .
H H3C 0.1055 0.0512 0.4339 0.116 Uiso calc R 1 . .
C C4 -0.0495(4) 0.1674(4) 0.3693(4) 0.085(2) Uani d . 1 . .
H H4A 0.0018 0.1512 0.3490 0.127 Uiso calc R 1 . .
H H4B -0.0875 0.1796 0.3133 0.127 Uiso calc R 1 . .
H H4C -0.0726 0.1294 0.4048 0.127 Uiso calc R 1 . .
C C5 0.0166(4) 0.3231(4) 0.3864(5) 0.087(2) Uani d . 1 . .
H H5A 0.0322 0.3609 0.4325 0.131 Uiso calc R 1 . .
H H5B -0.0226 0.3417 0.3352 0.131 Uiso calc R 1 . .
H H5C 0.0648 0.3060 0.3598 0.131 Uiso calc R 1 . .
C C6 -0.1333(3) 0.2798(4) 0.4694(4) 0.0747(19) Uani d . 1 . .
H H6A -0.1633 0.2407 0.4946 0.112 Uiso calc R 1 . .
H H6B -0.1629 0.2966 0.4097 0.112 Uiso calc R 1 . .
H H6C -0.1273 0.3187 0.5155 0.112 Uiso calc R 1 . .
C C7 0.2640(3) 0.1337(3) 0.6908(4) 0.0577(15) Uani d . 1 . .
H H7A 0.2668 0.1196 0.6248 0.087 Uiso calc R 1 . .
H H7B 0.3102 0.1133 0.7315 0.087 Uiso calc R 1 . .
H H7C 0.2658 0.1855 0.6957 0.087 Uiso calc R 1 . .
C C8 0.1675(3) 0.1227(3) 0.8591(4) 0.0543(14) Uani d . 1 . .
H H8A 0.1733 0.1742 0.8675 0.081 Uiso calc R 1 . .
H H8B 0.2131 0.0987 0.8962 0.081 Uiso calc R 1 . .
H H8C 0.1165 0.1072 0.8809 0.081 Uiso calc R 1 . .
C C9 0.1591(4) 0.0000(2) 0.7255(4) 0.0586(15) Uani d . 1 . .
H H9A 0.1034 -0.0146 0.7321 0.088 Uiso calc R 1 . .
H H9B 0.1962 -0.0205 0.7774 0.088 Uiso calc R 1 . .
H H9C 0.1738 -0.0169 0.6646 0.088 Uiso calc R 1 . .
C C10 0.1033(4) 0.4625(3) 0.6504(5) 0.085(2) Uani d . 1 . .
H H10A 0.0660 0.5027 0.6504 0.128 Uiso calc R 1 . .
H H10B 0.0894 0.4343 0.5927 0.128 Uiso calc R 1 . .
H H10C 0.1590 0.4801 0.6523 0.128 Uiso calc R 1 . .
C C11 0.1138(4) 0.4635(3) 0.8661(5) 0.080(2) Uani d . 1 . .
H H11A 0.0990 0.4379 0.9216 0.120 Uiso calc R 1 . .
H H11B 0.0808 0.5067 0.8564 0.120 Uiso calc R 1 . .
H H11C 0.1713 0.4765 0.8767 0.120 Uiso calc R 1 . .
C C12 0.1783(3) 0.3378(3) 0.7637(4) 0.0574(15) Uani d . 1 . .
H H12A 0.2309 0.3620 0.7708 0.086 Uiso calc R 1 . .
H H12B 0.1725 0.3097 0.7052 0.086 Uiso calc R 1 . .
H H12C 0.1751 0.3064 0.8182 0.086 Uiso calc R 1 . .

loop_
_atom_site_aniso_label
_atom_site_aniso_U_11
_atom_site_aniso_U_22
_atom_site_aniso_U_33
_atom_site_aniso_U_12
_atom_site_aniso_U_13
_atom_site_aniso_U_23
Cu1 0.0350(3) 0.0301(3) 0.0309(3) 0.0019(2) 0.0064(2) 0.0008(2)
Cu2 0.0272(4) 0.0326(4) 0.0308(4) 0.000 0.0095(3) 0.000
N1 0.037(2) 0.040(2) 0.0247(19) 0.0004(18) 0.0059(15) -0.0007(16)
N2 0.058(3) 0.053(3) 0.040(2) 0.002(2) 0.025(2) -0.0066(19)
N3 0.032(2) 0.0316(19) 0.037(2) 0.0019(16) 0.0125(16) -0.0031(16)
N4 0.035(3) 0.031(3) 0.035(3) 0.000 0.007(2) 0.000
Si1 0.0512(9) 0.0670(10) 0.0269(7) -0.0083(7) 0.0038(6) 0.0050(6)
Si2 0.0318(7) 0.0326(7) 0.0523(8) 0.0043(6) 0.0111(6) 0.0007(6)
Si3 0.0451(8) 0.0317(7) 0.0583(9) -0.0068(6) 0.0139(7) -0.0011(6)
C1 0.032(3) 0.039(3) 0.029(2) -0.008(2) 0.0146(19) -0.0080(19)
C2 0.065(4) 0.104(5) 0.051(4) 0.006(4) 0.033(3) 0.002(3)
C3 0.106(5) 0.069(4) 0.060(4) 0.018(4) 0.024(4) -0.023(3)
C4 0.082(5) 0.118(6) 0.052(4) -0.026(4) -0.003(3) -0.024(4)
C5 0.092(5) 0.107(5) 0.062(4) -0.017(4) 0.005(4) 0.042(4)
C6 0.061(4) 0.107(5) 0.054(4) 0.014(4) -0.004(3) 0.017(3)
C7 0.035(3) 0.056(3) 0.085(4) 0.002(3) 0.020(3) 0.007(3)
C8 0.048(3) 0.053(3) 0.059(3) 0.007(3) -0.003(3) 0.004(3)
C9 0.063(4) 0.038(3) 0.077(4) 0.007(3) 0.019(3) 0.005(3)
C10 0.074(5) 0.074(4) 0.109(6) -0.022(4) 0.017(4) 0.041(4)
C11 0.074(4) 0.064(4) 0.105(5) -0.029(3) 0.021(4) -0.042(4)
C12 0.041(3) 0.046(3) 0.086(4) -0.008(2) 0.013(3) -0.010(3)

loop_
_atom_type_symbol
_atom_type_description
_atom_type_scat_dispersion_real
_atom_type_scat_dispersion_imag
_atom_type_scat_source
C C 0.0033 0.0016 'International Tables Vol C Tables 4.2.6.8 and 6.1.1.4'
H H 0.0000 0.0000 'International Tables Vol C Tables 4.2.6.8 and 6.1.1.4'
N N 0.0061 0.0033 'International Tables Vol C Tables 4.2.6.8 and 6.1.1.4'
Si Si 0.0817 0.0704 'International Tables Vol C Tables 4.2.6.8 and 6.1.1.4'
Cu Cu 0.3201 1.2651 'International Tables Vol C Tables 4.2.6.8 and 6.1.1.4'

loop_
_geom_angle_atom_site_label_1
_geom_angle_atom_site_label_2
_geom_angle_atom_site_label_3
_geom_angle_site_symmetry_1
_geom_angle_site_symmetry_3
_geom_angle
_geom_angle_publ_flag
N1 Cu1 N4 . . 169.49(13) ?
N1 Cu1 Cu1 . 2_556 141.39(11) ?
N4 Cu1 Cu1 . 2_556 46.23(10) ?
N1 Cu1 Cu2 . . 80.18(11) ?
N4 Cu1 Cu2 . . 108.00(10) ?
Cu1 Cu1 Cu2 2_556 . 61.768(14) ?
N3 Cu2 N3 . 2_556 162.5(2) ?
N3 Cu2 Cu1 . 2_556 119.01(11) ?
N3 Cu2 Cu1 2_556 2_556 77.47(10) ?
N3 Cu2 Cu1 . . 77.47(10) ?
N3 Cu2 Cu1 2_556 . 119.02(11) ?
Cu1 Cu2 Cu1 2_556 . 56.46(3) ?
C1 N1 Si1 . . 128.6(3) ?
C1 N1 Cu1 . . 116.7(3) ?
Si1 N1 Cu1 . . 114.3(2) ?
C1 N2 C3 . . 122.5(4) ?
C1 N2 C2 . . 121.9(4) ?
C3 N2 C2 . . 115.6(4) ?
C1 N3 Si2 . . 129.0(3) ?
C1 N3 Cu2 . . 119.8(3) ?
Si2 N3 Cu2 . . 110.53(19) ?
Si3 N4 Si3 . 2_556 125.9(3) ?
Si3 N4 Cu1 . . 104.80(7) ?
Si3 N4 Cu1 2_556 . 113.64(8) ?
Si3 N4 Cu1 . 2_556 113.64(8) ?
Si3 N4 Cu1 2_556 2_556 104.80(7) ?
Cu1 N4 Cu1 . 2_556 87.5(2) ?
N1 Si1 C6 . . 108.5(2) ?
N1 Si1 C4 . . 112.3(3) ?
C6 Si1 C4 . . 105.6(3) ?
N1 Si1 C5 . . 111.4(3) ?
C6 Si1 C5 . . 105.7(3) ?
C4 Si1 C5 . . 112.8(3) ?
N3 Si2 C8 . . 107.3(2) ?
N3 Si2 C7 . . 111.7(2) ?
C8 Si2 C7 . . 107.8(3) ?
N3 Si2 C9 . . 112.6(2) ?
C8 Si2 C9 . . 104.8(2) ?
C7 Si2 C9 . . 112.3(2) ?
N4 Si3 C12 . . 110.3(2) ?
N4 Si3 C11 . . 112.2(2) ?
C12 Si3 C11 . . 108.1(3) ?
N4 Si3 C10 . . 111.1(2) ?
C12 Si3 C10 . . 107.1(3) ?
C11 Si3 C10 . . 107.7(3) ?
N1 C1 N3 . . 122.8(3) ?
N1 C1 N2 . . 119.0(4) ?
N3 C1 N2 . . 118.2(4) ?
N2 C2 H2A . . 109.5 ?
N2 C2 H2B . . 109.5 ?
H2A C2 H2B . . 109.5 ?
N2 C2 H2C . . 109.5 ?
H2A C2 H2C . . 109.5 ?
H2B C2 H2C . . 109.5 ?
N2 C3 H3A . . 109.5 ?
N2 C3 H3B . . 109.5 ?
H3A C3 H3B . . 109.5 ?
N2 C3 H3C . . 109.5 ?
H3A C3 H3C . . 109.5 ?
H3B C3 H3C . . 109.5 ?
Si1 C4 H4A . . 109.5 ?
Si1 C4 H4B . . 109.5 ?
H4A C4 H4B . . 109.5 ?
Si1 C4 H4C . . 109.5 ?
H4A C4 H4C . . 109.5 ?
H4B C4 H4C . . 109.5 ?
Si1 C5 H5A . . 109.5 ?
Si1 C5 H5B . . 109.5 ?
H5A C5 H5B . . 109.5 ?
Si1 C5 H5C . . 109.5 ?
H5A C5 H5C . . 109.5 ?
H5B C5 H5C . . 109.5 ?
Si1 C6 H6A . . 109.5 ?
Si1 C6 H6B . . 109.5 ?
H6A C6 H6B . . 109.5 ?
Si1 C6 H6C . . 109.5 ?
H6A C6 H6C . . 109.5 ?
H6B C6 H6C . . 109.5 ?
Si2 C7 H7A . . 109.5 ?
Si2 C7 H7B . . 109.5 ?
H7A C7 H7B . . 109.5 ?
Si2 C7 H7C . . 109.5 ?
H7A C7 H7C . . 109.5 ?
H7B C7 H7C . . 109.5 ?
Si2 C8 H8A . . 109.5 ?
Si2 C8 H8B . . 109.5 ?
H8A C8 H8B . . 109.5 ?
Si2 C8 H8C . . 109.5 ?
H8A C8 H8C . . 109.5 ?
H8B C8 H8C . . 109.5 ?
Si2 C9 H9A . . 109.5 ?
Si2 C9 H9B . . 109.5 ?
H9A C9 H9B . . 109.5 ?
Si2 C9 H9C . . 109.5 ?
H9A C9 H9C . . 109.5 ?
H9B C9 H9C . . 109.5 ?
Si3 C10 H10A . . 109.5 ?
Si3 C10 H10B . . 109.5 ?
H10A C10 H10B . . 109.5 ?
Si3 C10 H10C . . 109.5 ?
H10A C10 H10C . . 109.5 ?
H10B C10 H10C . . 109.5 ?
Si3 C11 H11A . . 109.5 ?
Si3 C11 H11B . . 109.5 ?
H11A C11 H11B . . 109.5 ?
Si3 C11 H11C . . 109.5 ?
H11A C11 H11C . . 109.5 ?
H11B C11 H11C . . 109.5 ?
Si3 C12 H12A . . 109.5 ?
Si3 C12 H12B . . 109.5 ?
H12A C12 H12B . . 109.5 ?
Si3 C12 H12C . . 109.5 ?
H12A C12 H12C . . 109.5 ?
H12B C12 H12C . . 109.5 ?

loop_
_geom_bond_atom_site_label_1
_geom_bond_atom_site_label_2
_geom_bond_site_symmetry_2
_geom_bond_distance
_geom_bond_publ_flag
Cu1 Cu1 2_556 2.6405(11) ?
Cu1 Cu2 . 2.7913(9) ?
Cu2 Cu1 2_556 2.7912(9) ?
Cu1 N1 . 1.875(3) ?
Cu1 N4 . 1.908(3) ?
Cu2 N3 . 1.885(3) ?
Cu2 N3 2_556 1.885(3) ?
N1 C1 . 1.329(5) ?
N1 Si1 . 1.737(4) ?
N2 C1 . 1.386(5) ?
N2 C3 . 1.444(6) ?
N2 C2 . 1.445(6) ?
N3 C1 . 1.341(5) ?
N3 Si2 . 1.742(4) ?
N4 Si3 . 1.741(3) ?
N4 Si3 2_556 1.741(3) ?
N4 Cu1 2_556 1.909(3) ?
Si1 C6 . 1.853(6) ?
Si1 C4 . 1.859(6) ?
Si1 C5 . 1.865(6) ?
Si2 C8 . 1.858(5) ?
Si2 C7 . 1.868(5) ?
Si2 C9 . 1.871(5) ?
Si3 C12 . 1.856(5) ?
Si3 C11 . 1.862(6) ?
Si3 C10 . 1.870(6) ?
C2 H2A . 0.970 ?
C2 H2B . 0.970 ?
C2 H2C . 0.970 ?
C3 H3A . 0.970 ?
C3 H3B . 0.970 ?
C3 H3C . 0.970 ?
C4 H4A . 0.970 ?
C4 H4B . 0.970 ?
C4 H4C . 0.970 ?
C5 H5A . 0.970 ?
C5 H5B . 0.970 ?
C5 H5C . 0.970 ?
C6 H6A . 0.970 ?
C6 H6B . 0.970 ?
C6 H6C . 0.970 ?
C7 H7A . 0.970 ?
C7 H7B . 0.970 ?
C7 H7C . 0.970 ?
C8 H8A . 0.970 ?
C8 H8B . 0.970 ?
C8 H8C . 0.970 ?
C9 H9A . 0.970 ?
C9 H9B . 0.970 ?
C9 H9C . 0.970 ?
C10 H10A . 0.970 ?
C10 H10B . 0.970 ?
C10 H10C . 0.970 ?
C11 H11A . 0.970 ?
C11 H11B . 0.970 ?
C11 H11C . 0.970 ?
C12 H12A . 0.970 ?
C12 H12B . 0.970 ?
C12 H12C . 0.970 ?
